data_1501655
loop_
_publ_author_name
'Harper, Naomi D.'
'Nizio, Katie D.'
'Hendsbee, Arthur D.'
'Masuda, Jason D.'
'Robertson, Katherine N.'
'Murphy, Luke J.'
'Johnson, Michel B.'
'Pye, Cory C.'
'Clyburne, Jason A. C.'

_publ_section_title
;
 Survey of Carbon Dioxide Capture in Phosphonium-Based Ionic Liquids and
 End-Capped Polyethylene Glycol Using DETA (DETA = Diethylenetriamine) as
 a Model Absorbent&#x00A7;
;
_journal_issue 5
_journal_name_full 'Industrial &amp; Engineering Chemistry Research'
_journal_page_first 2822
_journal_paper_doi 10.1021/ie101734h
_journal_volume 50
_journal_year 2011
_chemical_formula_moiety 'C5 H13 N3 O2'
_chemical_formula_sum 'C5 H13 N3 O2'
_chemical_formula_weight 147.18
_space_group_IT_number 14
_symmetry_cell_setting monoclinic
_symmetry_space_group_name_Hall '-P 2ybc'
_symmetry_space_group_name_H-M 'P 1 21/c 1'
_atom_sites_solution_hydrogens geom
_atom_sites_solution_primary direct
_atom_sites_solution_secondary difmap
_cell_angle_alpha 90.00
_cell_angle_beta 106.4030(10)
_cell_angle_gamma 90.00
_cell_formula_units_Z 4
_cell_length_a 8.8542(8)
_cell_length_b 8.1328(7)
_cell_length_c 10.5772(9)
_cell_measurement_reflns_used 1932
_cell_measurement_temperature 296(2)
_cell_measurement_theta_max 28.21
_cell_measurement_theta_min 2.40
_cell_volume 730.66(11)
_computing_cell_refinement 'Bruker SAINT'
_computing_data_collection 'Bruker APEX2'
_computing_data_reduction 'Bruker SAINT'
_computing_molecular_graphics 'Bruker SHELXTL'
_computing_publication_material 'Bruker SHELXTL'
_computing_structure_refinement 'SHELXL-97 (Sheldrick, 1997)'
_computing_structure_solution 'SHELXS-97 (Sheldrick, 1990)'
_diffrn_ambient_temperature 296(2)
_diffrn_measured_fraction_theta_full 0.997
_diffrn_measured_fraction_theta_max 0.997
_diffrn_measurement_device_type 'Bruker APEX-II CCD'
_diffrn_measurement_method '\f and \w scans'
_diffrn_radiation_monochromator graphite
_diffrn_radiation_source 'fine-focus sealed tube'
_diffrn_radiation_type MoK\a
_diffrn_radiation_wavelength 0.71073
_diffrn_reflns_av_R_equivalents 0.0301
_diffrn_reflns_av_sigmaI/netI 0.0267
_diffrn_reflns_limit_h_max 10
_diffrn_reflns_limit_h_min -10
_diffrn_reflns_limit_k_max 9
_diffrn_reflns_limit_k_min -10
_diffrn_reflns_limit_l_max 13
_diffrn_reflns_limit_l_min -12
_diffrn_reflns_number 6859
_diffrn_reflns_theta_full 26.00
_diffrn_reflns_theta_max 26.00
_diffrn_reflns_theta_min 2.40
_diffrn_standards_number 0
_exptl_absorpt_coefficient_mu 0.104
_exptl_absorpt_correction_T_max 0.7457
_exptl_absorpt_correction_T_min 0.6665
_exptl_absorpt_correction_type multi-scan
_exptl_absorpt_process_details SADABS
_exptl_crystal_colour 'clear yellow'
_exptl_crystal_density_diffrn 1.338
_exptl_crystal_density_method 'not measured'
_exptl_crystal_description Platelette
_exptl_crystal_F_000 320
_exptl_crystal_size_max .400
_exptl_crystal_size_mid .168
_exptl_crystal_size_min .115
_refine_diff_density_max 0.277
_refine_diff_density_min -0.213
_refine_diff_density_rms 0.042
_refine_ls_extinction_method none
_refine_ls_goodness_of_fit_ref 1.128
_refine_ls_hydrogen_treatment constr
_refine_ls_matrix_type full
_refine_ls_number_parameters 91
_refine_ls_number_reflns 1425
_refine_ls_number_restraints 0
_refine_ls_restrained_S_all 1.128
_refine_ls_R_factor_all 0.0673
_refine_ls_R_factor_gt 0.0471
_refine_ls_shift/su_max 0.000
_refine_ls_shift/su_mean 0.000
_refine_ls_structure_factor_coef Fsqd
_refine_ls_weighting_details 'calc w=1/[\s^2^(Fo^2^)+(0.0252P)^2^+0.5309P] where P=(Fo^2^+2Fc^2^)/3'
_refine_ls_weighting_scheme calc
_refine_ls_wR_factor_gt 0.0992
_refine_ls_wR_factor_ref 0.1089
_reflns_number_gt 1106
_reflns_number_total 1425
_reflns_threshold_expression >2sigma(I)
_cod_data_source_file ie101734h_si_001.cif
_cod_data_source_block DETACO2
_cod_depositor_comments
;
The following automatic conversions were performed:

'_symmetry_cell_setting' value 'Monoclinic' changed to 'monoclinic'
according to /home/saulius/struct/CIF-dictionaries/cif_core.dic
dictionary named 'cif_core.dic' version 2.4.1 from
2010-06-29.

'_exptl_absorpt_correction_type' value 'Multi-Scan'
changed to 'multi-scan' according to
/home/saulius/struct/CIF-dictionaries/cif_core.dic dictionary named
'cif_core.dic' version 2.4.1 from
2010-06-29.

'_refine_ls_hydrogen_treatment' value 'CONSTR' changed
to 'constr' according to
/home/saulius/struct/CIF-dictionaries/cif_core.dic dictionary named
'cif_core.dic' version 2.4.1 from 2010-06-29.

Automatic conversion script
Id: cif_fix_values 1715 2011-07-08 13:25:40Z adriana 
;
_cod_original_sg_symbol_H-M P2(1)/c
_cod_database_code 1501655

loop_
_symmetry_equiv_pos_as_xyz
'x, y, z'
'-x, y+1/2, -z+1/2'
'-x, -y, -z'
'x, -y-1/2, z-1/2'

loop_
_atom_site_label
_atom_site_type_symbol
_atom_site_fract_x
_atom_site_fract_y
_atom_site_fract_z
_atom_site_U_iso_or_equiv
_atom_site_adp_type
_atom_site_occupancy
_atom_site_symmetry_multiplicity
_atom_site_calc_flag
_atom_site_refinement_flags
O1 O 0.1821(2) 0.13387(17) 0.54608(15) 0.0436(4) Uani 1 1 d .
O2 O 0.03232(18) 0.32220(18) 0.41394(15) 0.0423(4) Uani 1 1 d .
C1 C 0.1300(3) 0.2775(2) 0.5216(2) 0.0329(5) Uani 1 1 d .
N3 N 0.1229(2) 0.9397(2) 0.73823(18) 0.0381(5) Uani 1 1 d .
H3A H 0.1252 1.0210 0.6825 0.057 Uiso 1 1 calc R
H3B H 0.0646 0.9698 0.7905 0.057 Uiso 1 1 calc R
H3C H 0.0814 0.8504 0.6930 0.057 Uiso 1 1 calc R
N2 N 0.2401(2) 0.6096(2) 0.85273(17) 0.0361(4) Uani 1 1 d .
H2 H 0.2171 0.5435 0.9096 0.043 Uiso 1 1 d R
N1 N 0.1826(2) 0.3963(2) 0.61438(18) 0.0397(5) Uani 1 1 d .
H1 H 0.1460 0.4943 0.5976 0.048 Uiso 1 1 calc R
C2 C 0.2971(3) 0.3655(3) 0.7396(2) 0.0376(5) Uani 1 1 d .
H2A H 0.3833 0.3011 0.7258 0.045 Uiso 1 1 calc R
H2B H 0.2485 0.3027 0.7956 0.045 Uiso 1 1 calc R
C3 C 0.3600(3) 0.5251(3) 0.8067(2) 0.0400(5) Uani 1 1 d .
H3D H 0.4510 0.5029 0.8810 0.048 Uiso 1 1 calc R
H3E H 0.3934 0.5952 0.7455 0.048 Uiso 1 1 calc R
C4 C 0.2910(3) 0.7663(3) 0.9168(2) 0.0455(6) Uani 1 1 d .
H4A H 0.3981 0.7556 0.9729 0.055 Uiso 1 1 calc R
H4B H 0.2244 0.7945 0.9722 0.055 Uiso 1 1 calc R
C5 C 0.2845(3) 0.9033(3) 0.8190(2) 0.0450(6) Uani 1 1 d .
H5A H 0.3299 1.0018 0.8663 0.054 Uiso 1 1 calc R
H5B H 0.3479 0.8729 0.7613 0.054 Uiso 1 1 calc R

loop_
_atom_site_aniso_label
_atom_site_aniso_U_11
_atom_site_aniso_U_22
_atom_site_aniso_U_33
_atom_site_aniso_U_23
_atom_site_aniso_U_13
_atom_site_aniso_U_12
O1 0.0683(11) 0.0253(8) 0.0376(9) 0.0001(7) 0.0158(8) 0.0073(7)
O2 0.0552(10) 0.0314(8) 0.0346(9) -0.0019(7) 0.0035(8) 0.0035(7)
C1 0.0424(12) 0.0263(11) 0.0331(13) 0.0037(9) 0.0157(10) 0.0040(9)
N3 0.0510(11) 0.0267(9) 0.0390(11) 0.0008(8) 0.0168(9) 0.0043(8)
N2 0.0499(11) 0.0266(9) 0.0324(11) 0.0032(8) 0.0127(9) 0.0008(8)
N1 0.0544(12) 0.0231(9) 0.0349(11) -0.0030(8) 0.0017(9) 0.0068(8)
C2 0.0428(12) 0.0299(11) 0.0373(13) 0.0003(10) 0.0070(10) 0.0064(9)
C3 0.0415(13) 0.0378(12) 0.0373(13) -0.0030(10) 0.0053(10) 0.0004(10)
C4 0.0606(15) 0.0328(12) 0.0376(14) -0.0015(10) 0.0051(11) 0.0041(11)
C5 0.0467(13) 0.0286(12) 0.0562(16) 0.0013(11) 0.0090(12) -0.0020(10)

loop_
_atom_type_symbol
_atom_type_description
_atom_type_scat_dispersion_real
_atom_type_scat_dispersion_imag
_atom_type_scat_source
C C 0.0033 0.0016 'International Tables Vol C Tables 4.2.6.8 and 6.1.1.4'
H H 0.0000 0.0000 'International Tables Vol C Tables 4.2.6.8 and 6.1.1.4'
N N 0.0061 0.0033 'International Tables Vol C Tables 4.2.6.8 and 6.1.1.4'
O O 0.0106 0.0060 'International Tables Vol C Tables 4.2.6.8 and 6.1.1.4'

loop_
_geom_angle_atom_site_label_1
_geom_angle_atom_site_label_2
_geom_angle_atom_site_label_3
_geom_angle
O1 C1 O2 124.6(2)
O1 C1 N1 118.7(2)
O2 C1 N1 116.70(18)
C5 N3 H3A 109.5
C5 N3 H3B 109.5
H3A N3 H3B 109.5
C5 N3 H3C 109.5
H3A N3 H3C 109.5
H3B N3 H3C 109.5
C4 N2 C3 114.15(18)
C4 N2 H2 108.7
C3 N2 H2 105.9
C1 N1 C2 123.11(17)
C1 N1 H1 118.4
C2 N1 H1 118.4
N1 C2 C3 110.66(17)
N1 C2 H2A 109.5
C3 C2 H2A 109.5
N1 C2 H2B 109.5
C3 C2 H2B 109.5
H2A C2 H2B 108.1
N2 C3 C2 110.83(18)
N2 C3 H3D 109.5
C2 C3 H3D 109.5
N2 C3 H3E 109.5
C2 C3 H3E 109.5
H3D C3 H3E 108.1
N2 C4 C5 112.39(19)
N2 C4 H4A 109.1
C5 C4 H4A 109.1
N2 C4 H4B 109.1
C5 C4 H4B 109.1
H4A C4 H4B 107.9
N3 C5 C4 112.86(19)
N3 C5 H5A 109.0
C4 C5 H5A 109.0
N3 C5 H5B 109.0
C4 C5 H5B 109.0
H5A C5 H5B 107.8

loop_
_geom_bond_atom_site_label_1
_geom_bond_atom_site_label_2
_geom_bond_distance
O1 C1 1.255(2)
O2 C1 1.273(2)
C1 N1 1.362(3)
N3 C5 1.474(3)
N3 H3A 0.8900
N3 H3B 0.8900
N3 H3C 0.8900
N2 C4 1.454(3)
N2 C3 1.459(3)
N2 H2 0.8724
N1 C2 1.444(3)
N1 H1 0.8600
C2 C3 1.508(3)
C2 H2A 0.9700
C2 H2B 0.9700
C3 H3D 0.9700
C3 H3E 0.9700
C4 C5 1.510(3)
C4 H4A 0.9700
C4 H4B 0.9700
C5 H5A 0.9700
C5 H5B 0.9700

loop_
_cod_related_entry_id
_cod_related_entry_database
_cod_related_entry_code
1 ChemSpider 106298
